data_2237845
loop_
_publ_author_name
'Lahtinen, Manu'
'N\"attinen, Kalle'
'Nummelin, Sami'

_publ_section_title
;
 3,4,5-Trimethoxy-4'-methylbiphenyl
;
_journal_coeditor_code GO2088
_journal_issue 5
_journal_name_full 'Acta Crystallographica Section E'
_journal_page_first o810
_journal_page_last o811
_journal_paper_doi 10.1107/S1600536813010969
_journal_volume 69
_journal_year 2013
_chemical_formula_iupac 'C16 H18 O3'
_chemical_formula_moiety 'C16 H18 O3'
_chemical_formula_sum 'C16 H18 O3'
_chemical_formula_weight 258.30
_chemical_name_systematic
;
3,4,5-Trimethoxy-4'-methylbiphenyl
;
_space_group_crystal_system orthorhombic
_space_group_IT_number 61
_space_group_name_Hall '-P 2ac 2ab'
_space_group_name_H-M_alt 'P b c a'
_symmetry_space_group_name_Hall '-P 2ac 2ab'
_symmetry_space_group_name_H-M 'P b c a'
_atom_sites_solution_hydrogens geom
_atom_sites_solution_primary direct
_atom_sites_solution_secondary difmap
_audit_creation_method
;
  Olex2 1.2
  (compiled 2012.05.09 svn.r2324, GUI svn.r4230)
;
_cell_angle_alpha 90.00
_cell_angle_beta 90.00
_cell_angle_gamma 90.00
_cell_formula_units_Z 8
_cell_length_a 8.4669(2)
_cell_length_b 15.0636(3)
_cell_length_c 21.4516(4)
_cell_measurement_reflns_used 9816
_cell_measurement_temperature 173(2)
_cell_measurement_theta_max 25.682
_cell_measurement_theta_min 2.91
_cell_volume 2735.98(10)
_computing_cell_refinement
;
SCALEPACK (Otwinowski & Minor, 1997)
;
_computing_data_collection
;
COLLECT (Nonius, 1998)
;
_computing_data_reduction
;
DENZO and SCALEPACK (Otwinowski & Minor, 1997)
;
_computing_molecular_graphics
;
OLEX2 (Dolomanov <i>et al.</i>, 2009) and Mercury (Macrae <i>et al.</i>,
2006)
;
_computing_publication_material
;
OLEX2 (Dolomanov <i>et al.</i>, 2009)
;
_computing_structure_refinement
;
SHELXL97 (Sheldrick, 2008)
;
_computing_structure_solution
;
SHELXS97 (Sheldrick, 2008)
;
_diffrn_ambient_temperature 173.15
_diffrn_detector_area_resol_mean 8
_diffrn_measured_fraction_theta_full 0.997
_diffrn_measured_fraction_theta_max 0.997
_diffrn_measurement_device_type
;
Bruker--Nonius KappaCCD diffractometer equipped with an APEXII detector
;
_diffrn_measurement_method '\w and \f scans'
_diffrn_radiation_monochromator graphite
_diffrn_radiation_type MoK\a
_diffrn_radiation_wavelength 0.71069
_diffrn_reflns_av_R_equivalents 0.0524
_diffrn_reflns_limit_h_max 10
_diffrn_reflns_limit_h_min -10
_diffrn_reflns_limit_k_max 18
_diffrn_reflns_limit_k_min -16
_diffrn_reflns_limit_l_max 26
_diffrn_reflns_limit_l_min -25
_diffrn_reflns_number 17856
_diffrn_reflns_theta_full 25.67
_diffrn_reflns_theta_max 25.67
_diffrn_reflns_theta_min 2.92
_exptl_absorpt_coefficient_mu 0.086
_exptl_absorpt_correction_T_max 0.9831
_exptl_absorpt_correction_T_min 0.9748
_exptl_absorpt_correction_type multi-scan
_exptl_absorpt_process_details '(SADABS; Sheldrick, 1996)'
_exptl_crystal_colour colourless
_exptl_crystal_density_diffrn 1.254
_exptl_crystal_density_method 'not measured'
_exptl_crystal_description plate
_exptl_crystal_F_000 1104
_exptl_crystal_size_max 0.3
_exptl_crystal_size_mid 0.25
_exptl_crystal_size_min 0.2
_refine_diff_density_max 0.277
_refine_diff_density_min -0.201
_refine_ls_extinction_method none
_refine_ls_goodness_of_fit_ref 1.027
_refine_ls_hydrogen_treatment constr
_refine_ls_matrix_type full
_refine_ls_number_constraints 0
_refine_ls_number_parameters 173
_refine_ls_number_reflns 2589
_refine_ls_number_restraints 0
_refine_ls_restrained_S_all 1.027
_refine_ls_R_factor_all 0.0632
_refine_ls_R_factor_gt 0.0431
_refine_ls_shift/su_max 0.000
_refine_ls_shift/su_mean 0.000
_refine_ls_structure_factor_coef Fsqd
_refine_ls_weighting_details 'calc w=1/[\s^2^(Fo^2^)+(0.0571P)^2^+1.2608P] where P=(Fo^2^+2Fc^2^)/3'
_refine_ls_weighting_scheme calc
_refine_ls_wR_factor_gt 0.1059
_refine_ls_wR_factor_ref 0.1172
_reflns_number_gt 1984
_reflns_number_total 2589
_reflns_threshold_expression I>2sigma(I)
_cod_data_source_file go2088.cif
_cod_data_source_block I
_cod_database_code 2237845
_cod_database_fobs_code 2237845

loop_
_space_group_symop_id
_space_group_symop_operation_xyz
1 'x, y, z'
2 '-x+1/2, -y, z+1/2'
3 'x+1/2, -y+1/2, -z'
4 '-x, y+1/2, -z+1/2'
5 '-x, -y, -z'
6 'x-1/2, y, -z-1/2'
7 '-x-1/2, y-1/2, z'
8 'x, -y-1/2, z-1/2'

loop_
_atom_site_type_symbol
_atom_site_label
_atom_site_fract_x
_atom_site_fract_y
_atom_site_fract_z
_atom_site_U_iso_or_equiv
_atom_site_adp_type
_atom_site_calc_flag
_atom_site_refinement_flags
_atom_site_occupancy
_atom_site_symmetry_multiplicity
C C1 -0.5594(2) -0.00288(14) 0.14685(10) 0.0423(5) Uani d . 1 1
H H1A -0.6400 0.0432 0.1521 0.063 Uiso calc R 1 1
H H1B -0.5619 -0.0432 0.1827 0.063 Uiso calc R 1 1
H H1C -0.5807 -0.0364 0.1086 0.063 Uiso calc R 1 1
C C2 -0.3984(2) 0.03996(12) 0.14242(9) 0.0324(4) Uani d . 1 1
C C3 -0.3444(2) 0.07517(12) 0.08647(9) 0.0333(4) Uani d . 1 1
H H3 -0.4095 0.0715 0.0505 0.040 Uiso calc R 1 1
C C4 -0.1974(2) 0.11563(11) 0.08190(8) 0.0305(4) Uani d . 1 1
H H4 -0.1630 0.1387 0.0430 0.037 Uiso calc R 1 1
C C5 -0.10199(19) 0.12239(10) 0.13322(7) 0.0230(4) Uani d . 1 1
C C6 -0.1534(2) 0.08818(12) 0.18971(8) 0.0284(4) Uani d . 1 1
H H6 -0.0881 0.0929 0.2256 0.034 Uiso calc R 1 1
C C7 -0.2995(2) 0.04713(11) 0.19405(8) 0.0311(4) Uani d . 1 1
H H7 -0.3327 0.0235 0.2329 0.037 Uiso calc R 1 1
C C8 0.0553(2) 0.17020(11) 0.12955(8) 0.0245(4) Uani d . 1 1
C C9 0.1441(2) 0.16780(11) 0.07478(7) 0.0248(4) Uani d . 1 1
H H9 0.1084 0.1337 0.0403 0.030 Uiso calc R 1 1
C C10 0.28466(19) 0.21507(11) 0.07052(7) 0.0229(4) Uani d . 1 1
C C12 0.3296(2) 0.16804(13) -0.03432(8) 0.0356(5) Uani d . 1 1
H H12A 0.4071 0.1748 -0.0679 0.053 Uiso calc R 1 1
H H12B 0.2268 0.1904 -0.0483 0.053 Uiso calc R 1 1
H H12C 0.3201 0.1052 -0.0232 0.053 Uiso calc R 1 1
C C13 0.33806(19) 0.26545(11) 0.12094(7) 0.0233(4) Uani d . 1 1
C C15 0.4574(2) 0.40464(12) 0.10715(9) 0.0347(4) Uani d . 1 1
H H15A 0.5609 0.4335 0.1040 0.052 Uiso calc R 1 1
H H15B 0.3993 0.4294 0.1426 0.052 Uiso calc R 1 1
H H15C 0.3977 0.4150 0.0687 0.052 Uiso calc R 1 1
C C16 0.2514(2) 0.26602(11) 0.17617(7) 0.0244(4) Uani d . 1 1
C C18 0.2258(2) 0.31828(12) 0.28086(7) 0.0294(4) Uani d . 1 1
H H18A 0.2816 0.3556 0.3112 0.044 Uiso calc R 1 1
H H18B 0.2148 0.2581 0.2976 0.044 Uiso calc R 1 1
H H18C 0.1209 0.3433 0.2728 0.044 Uiso calc R 1 1
C C19 0.1099(2) 0.21951(11) 0.18045(8) 0.0251(4) Uani d . 1 1
H H19 0.0502 0.2212 0.2179 0.030 Uiso calc R 1 1
O O11 0.38021(14) 0.21736(8) 0.01893(5) 0.0286(3) Uani d . 1 1
O O14 0.47847(13) 0.31138(8) 0.11607(5) 0.0270(3) Uani d . 1 1
O O17 0.31410(14) 0.31530(8) 0.22369(5) 0.0309(3) Uani d . 1 1

loop_
_atom_site_aniso_label
_atom_site_aniso_U_11
_atom_site_aniso_U_22
_atom_site_aniso_U_33
_atom_site_aniso_U_12
_atom_site_aniso_U_13
_atom_site_aniso_U_23
C1 0.0279(10) 0.0437(12) 0.0554(13) -0.0092(9) 0.0020(9) -0.0026(10)
C2 0.0239(9) 0.0260(9) 0.0473(11) -0.0003(8) 0.0001(8) -0.0004(8)
C3 0.0298(10) 0.0290(10) 0.0413(10) -0.0032(8) -0.0080(8) 0.0006(8)
C4 0.0309(10) 0.0260(9) 0.0347(9) -0.0022(8) 0.0003(8) 0.0020(8)
C5 0.0222(9) 0.0167(8) 0.0302(8) 0.0055(7) 0.0031(7) 0.0009(6)
C6 0.0242(9) 0.0265(9) 0.0346(9) -0.0002(7) -0.0020(7) -0.0013(7)
C7 0.0294(10) 0.0273(10) 0.0366(10) -0.0011(8) 0.0050(8) 0.0009(8)
C8 0.0201(9) 0.0225(8) 0.0307(9) 0.0008(7) -0.0023(7) 0.0020(7)
C9 0.0251(9) 0.0242(9) 0.0252(8) -0.0010(7) -0.0038(7) -0.0020(7)
C10 0.0218(9) 0.0241(9) 0.0229(8) 0.0025(7) 0.0009(6) 0.0027(6)
C12 0.0410(11) 0.0395(11) 0.0262(9) -0.0062(9) 0.0034(8) -0.0062(8)
C13 0.0173(8) 0.0243(9) 0.0283(9) 0.0003(7) -0.0006(6) 0.0013(7)
C15 0.0336(11) 0.0278(10) 0.0426(11) -0.0050(8) 0.0047(9) -0.0012(8)
C16 0.0213(8) 0.0259(9) 0.0259(8) 0.0011(7) -0.0029(7) -0.0034(7)
C18 0.0287(10) 0.0335(10) 0.0259(9) -0.0017(8) 0.0027(7) -0.0037(7)
C19 0.0219(9) 0.0272(9) 0.0261(9) 0.0001(7) 0.0018(7) 0.0002(7)
O11 0.0276(7) 0.0353(7) 0.0229(6) -0.0037(5) 0.0021(5) -0.0031(5)
O14 0.0191(6) 0.0283(7) 0.0335(7) -0.0037(5) 0.0015(5) -0.0025(5)
O17 0.0247(6) 0.0421(8) 0.0259(6) -0.0074(6) 0.0028(5) -0.0094(5)

loop_
_atom_type_symbol
_atom_type_description
_atom_type_scat_dispersion_real
_atom_type_scat_dispersion_imag
_atom_type_scat_source
C C 0.0033 0.0016 'International Tables Vol C Tables 4.2.6.8 and 6.1.1.4'
H H 0.0000 0.0000 'International Tables Vol C Tables 4.2.6.8 and 6.1.1.4'
O O 0.0106 0.0060 'International Tables Vol C Tables 4.2.6.8 and 6.1.1.4'

loop_
_geom_angle_atom_site_label_1
_geom_angle_atom_site_label_2
_geom_angle_atom_site_label_3
_geom_angle
H1A C1 H1B 109.5
H1A C1 H1C 109.5
H1B C1 H1C 109.5
C2 C1 H1A 109.5
C2 C1 H1B 109.5
C2 C1 H1C 109.5
C3 C2 C1 120.94(17)
C3 C2 C7 117.35(16)
C7 C2 C1 121.70(17)
C2 C3 H3 119.2
C4 C3 C2 121.55(17)
C4 C3 H3 119.2
C3 C4 H4 119.9
C5 C4 C3 120.30(17)
C5 C4 H4 119.9
C4 C5 C6 119.32(16)
C4 C5 C8 120.80(15)
C6 C5 C8 119.83(15)
C5 C6 H6 119.9
C7 C6 C5 120.29(16)
C7 C6 H6 119.9
C2 C7 H7 119.4
C6 C7 C2 121.19(17)
C6 C7 H7 119.4
C9 C8 C5 120.31(14)
C9 C8 C19 119.55(15)
C19 C8 C5 120.11(15)
C8 C9 H9 119.9
C10 C9 C8 120.22(15)
C10 C9 H9 119.9
C9 C10 C13 120.32(15)
O11 C10 C9 124.82(14)
O11 C10 C13 114.86(14)
H12A C12 H12B 109.5
H12A C12 H12C 109.5
H12B C12 H12C 109.5
O11 C12 H12A 109.5
O11 C12 H12B 109.5
O11 C12 H12C 109.5
C16 C13 C10 119.42(15)
O14 C13 C10 119.53(14)
O14 C13 C16 121.01(14)
H15A C15 H15B 109.5
H15A C15 H15C 109.5
H15B C15 H15C 109.5
O14 C15 H15A 109.5
O14 C15 H15B 109.5
O14 C15 H15C 109.5
C19 C16 C13 120.44(15)
O17 C16 C13 115.61(15)
O17 C16 C19 123.95(15)
H18A C18 H18B 109.5
H18A C18 H18C 109.5
H18B C18 H18C 109.5
O17 C18 H18A 109.5
O17 C18 H18B 109.5
O17 C18 H18C 109.5
C8 C19 H19 120.0
C16 C19 C8 120.02(15)
C16 C19 H19 120.0
C10 O11 C12 117.08(13)
C13 O14 C15 113.32(13)
C16 O17 C18 116.80(13)

loop_
_geom_bond_atom_site_label_1
_geom_bond_atom_site_label_2
_geom_bond_distance
C1 H1A 0.9800
C1 H1B 0.9800
C1 H1C 0.9800
C1 C2 1.511(3)
C2 C3 1.389(3)
C2 C7 1.393(3)
C3 H3 0.9500
C3 C4 1.389(3)
C4 H4 0.9500
C4 C5 1.370(2)
C5 C6 1.387(2)
C5 C8 1.516(2)
C6 H6 0.9500
C6 C7 1.386(3)
C7 H7 0.9500
C8 C9 1.396(2)
C8 C19 1.399(2)
C9 H9 0.9500
C9 C10 1.389(2)
C10 C13 1.396(2)
C10 O11 1.3713(19)
C12 H12A 0.9800
C12 H12B 0.9800
C12 H12C 0.9800
C12 O11 1.429(2)
C13 C16 1.394(2)
C13 O14 1.3795(19)
C15 H15A 0.9800
C15 H15B 0.9800
C15 H15C 0.9800
C15 O14 1.429(2)
C16 C19 1.391(2)
C16 O17 1.3683(19)
C18 H18A 0.9800
C18 H18B 0.9800
C18 H18C 0.9800
C18 O17 1.4370(19)
C19 H19 0.9500

loop_
_geom_hbond_atom_site_label_D
_geom_hbond_atom_site_label_H
_geom_hbond_atom_site_label_A
_geom_hbond_site_symmetry_A
_geom_hbond_distance_DH
_geom_hbond_distance_HA
_geom_hbond_distance_DA
_geom_hbond_angle_DHA
C4 H4 O11 3_455 0.95 2.57 3.382(2) 143.8
C12 H12B O14 3_455 0.98 2.56 3.465(2) 154.3
C18 H18C O17 6_556 0.98 2.63 3.488(2) 145.9
C15 H15A Cg1 3_466 0.98 2.84 3.692(2) 138.8
C12 H12A Cg2 3_555 0.98 3.19 4.061(2) 131.7
C18 H18B Cg1 2_664 0.98 3.01 3.976(2) 149.1

loop_
_geom_torsion_atom_site_label_1
_geom_torsion_atom_site_label_2
_geom_torsion_atom_site_label_3
_geom_torsion_atom_site_label_4
_geom_torsion
C1 C2 C3 C4 179.25(17)
C1 C2 C7 C6 -178.67(17)
C2 C3 C4 C5 -0.5(3)
C3 C2 C7 C6 0.3(3)
C3 C4 C5 C6 0.2(3)
C3 C4 C5 C8 -177.12(16)
C4 C5 C6 C7 0.4(3)
C4 C5 C8 C9 -33.4(2)
C4 C5 C8 C19 144.48(17)
C5 C6 C7 C2 -0.6(3)
C5 C8 C9 C10 176.97(15)
C5 C8 C19 C16 -177.60(15)
C6 C5 C8 C9 149.32(16)
C6 C5 C8 C19 -32.8(2)
C7 C2 C3 C4 0.3(3)
C8 C5 C6 C7 177.71(15)
C8 C9 C10 C13 -0.1(2)
C8 C9 C10 O11 -179.81(15)
C9 C8 C19 C16 0.3(2)
C9 C10 C13 C16 1.7(2)
C9 C10 C13 O14 179.48(14)
C9 C10 O11 C12 0.7(2)
C10 C13 C16 C19 -2.3(2)
C10 C13 C16 O17 178.43(15)
C10 C13 O14 C15 104.14(17)
C13 C10 O11 C12 -179.01(15)
C13 C16 C19 C8 1.4(3)
C13 C16 O17 C18 178.99(15)
C16 C13 O14 C15 -78.13(19)
C19 C8 C9 C10 -0.9(2)
C19 C16 O17 C18 -0.2(2)
O11 C10 C13 C16 -178.55(14)
O11 C10 C13 O14 -0.8(2)
O14 C13 C16 C19 179.92(15)
O14 C13 C16 O17 0.7(2)
O17 C16 C19 C8 -179.47(15)
